data_1565321
loop_
_publ_author_name
'Wei, Xiao'
'Li, Bao'
'Yang, Zhiqiang'
'Zhong, RongLin'
'Wang, Yufei'
'Chen, yanan'
'Ding, Zeyang'
'Men, Guangwen'
'Yang, Zairan'
'Zhang, Houyu'
'Yang, Bing'
'Xu, Weiqing'
'Jiang, Shimei'

_publ_section_title
;
 Programmable photoresponsive materials based on a single molecule via
 distinct topochemical reactions
;
_journal_name_full 'Chemical Science'
_journal_paper_doi 10.1039/D1SC04053G
_journal_year 2021
_chemical_formula_moiety 'C21 H11 F6 N'
_chemical_formula_sum 'C21 H11 F6 N'
_chemical_formula_weight 391.31
_space_group_crystal_system monoclinic
_space_group_IT_number 14
_space_group_name_Hall '-P 2yn'
_space_group_name_H-M_alt 'P 1 21/n 1'
_atom_sites_solution_hydrogens geom
_audit_creation_method SHELXL-2014/7
_audit_update_record
;
2021-10-01 deposited with the CCDC.	2021-11-11 downloaded from the CCDC.
;
_cell_angle_alpha 90
_cell_angle_beta 96.315(2)
_cell_angle_gamma 90
_cell_formula_units_Z 4
_cell_length_a 8.4375(3)
_cell_length_b 15.1706(7)
_cell_length_c 13.3563(6)
_cell_measurement_reflns_used 7751
_cell_measurement_temperature 293(2)
_cell_measurement_theta_max 27.38
_cell_measurement_theta_min 2.69
_cell_volume 1699.26(13)
_computing_cell_refinement 'Bruker D8 Venture'
_computing_data_collection 'Bruker D8 Venture'
_computing_data_reduction 'Bruker D8 Venture'
_computing_molecular_graphics 'Bruker SHELXTL'
_computing_publication_material 'Bruker SHELXTL'
_computing_structure_refinement 'SHELXL-2014/7 (Sheldrick, 2015)'
_computing_structure_solution 'SHELXT-2014/7 (Sheldrick, 2015)'
_diffrn_ambient_temperature 293(2)
_diffrn_measured_fraction_theta_full 0.999
_diffrn_measured_fraction_theta_max 0.998
_diffrn_measurement_device_type 'D8 VENTURE PHOTON II'
_diffrn_measurement_method 'phi and omega scans'
_diffrn_radiation_type MoK\a
_diffrn_radiation_wavelength 0.71073
_diffrn_reflns_av_R_equivalents 0.0437
_diffrn_reflns_av_unetI/netI 0.0274
_diffrn_reflns_Laue_measured_fraction_full 0.999
_diffrn_reflns_Laue_measured_fraction_max 0.998
_diffrn_reflns_limit_h_max 9
_diffrn_reflns_limit_h_min -10
_diffrn_reflns_limit_k_max 19
_diffrn_reflns_limit_k_min -19
_diffrn_reflns_limit_l_max 17
_diffrn_reflns_limit_l_min -17
_diffrn_reflns_number 25701
_diffrn_reflns_point_group_measured_fraction_full 0.999
_diffrn_reflns_point_group_measured_fraction_max 0.998
_diffrn_reflns_theta_full 25.242
_diffrn_reflns_theta_max 27.503
_diffrn_reflns_theta_min 2.685
_diffrn_source 'fine-focus sealed tube'
_exptl_absorpt_coefficient_mu 0.136
_exptl_absorpt_correction_T_max 0.987
_exptl_absorpt_correction_T_min 0.985
_exptl_absorpt_correction_type multi-scan
_exptl_absorpt_process_details 'SADABS; Bruker, 2014'
_exptl_crystal_colour colorless
_exptl_crystal_density_diffrn 1.530
_exptl_crystal_description block
_exptl_crystal_F_000 792
_exptl_crystal_size_max 0.110
_exptl_crystal_size_mid 0.100
_exptl_crystal_size_min 0.100
_refine_diff_density_max 0.424
_refine_diff_density_min -0.270
_refine_diff_density_rms 0.056
_refine_ls_extinction_method none
_refine_ls_goodness_of_fit_ref 1.019
_refine_ls_hydrogen_treatment constr
_refine_ls_matrix_type full
_refine_ls_number_parameters 279
_refine_ls_number_reflns 3894
_refine_ls_number_restraints 0
_refine_ls_restrained_S_all 1.019
_refine_ls_R_factor_all 0.1059
_refine_ls_R_factor_gt 0.0685
_refine_ls_shift/su_max 0.001
_refine_ls_shift/su_mean 0.000
_refine_ls_structure_factor_coef Fsqd
_refine_ls_weighting_details 'w=1/[\s^2^(Fo^2^)+(0.1013P)^2^+1.5234P] where P=(Fo^2^+2Fc^2^)/3'
_refine_ls_weighting_scheme calc
_refine_ls_wR_factor_gt 0.1792
_refine_ls_wR_factor_ref 0.2209
_reflns_Friedel_coverage 0.000
_reflns_number_gt 2547
_reflns_number_total 3894
_reflns_threshold_expression 'I > 2\s(I)'
_cod_data_source_file d1sc04053g4.cif
_cod_data_source_block 1_CCDC2
_cod_original_sg_symbol_H-M 'P 21/n'
_cod_database_code 1565321
_shelx_shelxl_version_number 2014/7
_shelx_space_group_comment
;
The symmetry employed for this shelxl refinement is uniquely defined
by the following loop, which should always be used as a source of
symmetry information in preference to the above space-group names.
They are only intended as comments.
;
_shelx_estimated_absorpt_t_min 0.985
_shelx_estimated_absorpt_t_max 0.987

loop_
_space_group_symop_operation_xyz
'x, y, z'
'-x+1/2, y+1/2, -z+1/2'
'-x, -y, -z'
'x-1/2, -y-1/2, z-1/2'

loop_
_atom_site_label
_atom_site_type_symbol
_atom_site_fract_x
_atom_site_fract_y
_atom_site_fract_z
_atom_site_U_iso_or_equiv
_atom_site_adp_type
_atom_site_occupancy
_atom_site_site_symmetry_order
_atom_site_calc_flag
_atom_site_refinement_flags_posn
_atom_site_refinement_flags_adp
_atom_site_refinement_flags_occupancy
_atom_site_disorder_assembly
_atom_site_disorder_group
C1 C 0.4070(4) 1.31405(18) 0.3237(2) 0.0503(7) Uani 1 1 d . . . . .
H1 H 0.3596 1.3580 0.3587 0.060 Uiso 1 1 calc R U . . .
C2 C 0.4989(4) 1.3366(2) 0.2513(2) 0.0566(8) Uani 1 1 d . . . . .
H2 H 0.5141 1.3958 0.2370 0.068 Uiso 1 1 calc R U . . .
C3 C 0.5720(4) 1.2712(2) 0.1972(2) 0.0609(8) Uani 1 1 d . . . . .
H3 H 0.6363 1.2873 0.1480 0.073 Uiso 1 1 calc R U . . .
C4 C 0.5484(4) 1.1842(2) 0.2171(2) 0.0545(7) Uani 1 1 d . . . . .
H4 H 0.5957 1.1413 0.1805 0.065 Uiso 1 1 calc R U . . .
C5 C 0.4535(3) 1.15875(17) 0.29216(19) 0.0421(6) Uani 1 1 d . . . . .
C6 C 0.3815(3) 1.22501(17) 0.3473(2) 0.0427(6) Uani 1 1 d . . . . .
C7 C 0.2889(3) 1.19759(17) 0.4239(2) 0.0494(7) Uani 1 1 d . . . . .
H7 H 0.2411 1.2404 0.4604 0.059 Uiso 1 1 calc R U . . .
C8 C 0.2670(3) 1.11161(18) 0.4461(2) 0.0488(7) Uani 1 1 d . . . . .
H8 H 0.2063 1.0965 0.4976 0.059 Uiso 1 1 calc R U . . .
C9 C 0.3368(3) 1.04408(17) 0.3908(2) 0.0439(6) Uani 1 1 d . . . . .
C10 C 0.4263(3) 1.06947(17) 0.3157(2) 0.0462(6) Uani 1 1 d . . . . .
H10 H 0.4711 1.0259 0.2787 0.055 Uiso 1 1 calc R U . . .
C11 C 0.3218(3) 0.94966(16) 0.4081(2) 0.0432(6) Uani 1 1 d . . . . .
H11 H 0.3617 0.9149 0.3593 0.052 Uiso 1 1 calc R U . . .
C12 C 0.2613(3) 0.90270(16) 0.48101(19) 0.0388(5) Uani 1 1 d . . . . .
C13 C 0.2631(3) 0.80493(15) 0.48449(18) 0.0371(5) Uani 1 1 d . . . . .
C14 C 0.1715(3) 0.75873(16) 0.54753(19) 0.0405(6) Uani 1 1 d . . . . .
H14 H 0.1088 0.7896 0.5887 0.049 Uiso 1 1 calc R U . . .
C15 C 0.1725(3) 0.66748(17) 0.5498(2) 0.0424(6) Uani 1 1 d . . . . .
C16 C 0.2655(3) 0.62003(17) 0.48995(19) 0.0431(6) Uani 1 1 d . . . . .
H16 H 0.2655 0.5587 0.4913 0.052 Uiso 1 1 calc R U . . .
C17 C 0.3584(3) 0.66525(16) 0.42812(19) 0.0406(6) Uani 1 1 d . . . . .
C18 C 0.3577(3) 0.75603(16) 0.42481(19) 0.0393(6) Uani 1 1 d . . . . .
H18 H 0.4208 0.7852 0.3825 0.047 Uiso 1 1 calc R U . . .
C19 C 0.1922(4) 0.94525(17) 0.5612(2) 0.0486(7) Uani 1 1 d . . . . .
C20 C 0.0708(4) 0.6185(2) 0.6149(3) 0.0579(8) Uani 1 1 d . . . . .
C21 C 0.4678(4) 0.61555(18) 0.3677(2) 0.0536(7) Uani 1 1 d . . . . .
F1 F -0.0685(4) 0.5956(2) 0.5641(2) 0.0995(11) Uani 0.938(6) 1 d . . P A 1
F2 F 0.1366(4) 0.54433(19) 0.6487(3) 0.1177(15) Uani 0.938(6) 1 d . . P A 1
F3 F 0.0329(4) 0.66410(17) 0.6918(2) 0.0965(12) Uani 0.938(6) 1 d . . P A 1
F1' F 0.015(5) 0.546(3) 0.585(3) 0.068(11) Uiso 0.062(6) 1 d . . P A 2
F2' F 0.140(4) 0.601(3) 0.706(3) 0.068(11) Uiso 0.062(6) 1 d . . P A 2
F3' F -0.061(7) 0.646(4) 0.625(5) 0.110(17) Uiso 0.062(6) 1 d . . P A 2
F4 F 0.4158(4) 0.53574(17) 0.3431(3) 0.1050(13) Uani 0.934(5) 1 d . . P B 1
F5 F 0.4912(4) 0.65376(17) 0.2832(2) 0.1001(13) Uani 0.934(5) 1 d . . P B 1
F6 F 0.6097(3) 0.6040(2) 0.4184(2) 0.1080(13) Uani 0.934(5) 1 d . . P B 1
F4' F 0.512(3) 0.5437(18) 0.409(2) 0.049(8) Uiso 0.066(5) 1 d . . P B 2
F5' F 0.411(4) 0.589(3) 0.290(3) 0.082(12) Uiso 0.066(5) 1 d . . P B 2
F6' F 0.591(4) 0.663(2) 0.353(3) 0.063(9) Uiso 0.066(5) 1 d . . P B 2
N1 N 0.1362(4) 0.97658(19) 0.6256(2) 0.0810(10) Uani 1 1 d . . . . .

loop_
_atom_site_aniso_label
_atom_site_aniso_U_11
_atom_site_aniso_U_22
_atom_site_aniso_U_33
_atom_site_aniso_U_23
_atom_site_aniso_U_13
_atom_site_aniso_U_12
C1 0.0576(17) 0.0366(14) 0.0568(16) -0.0010(12) 0.0068(13) -0.0047(12)
C2 0.0657(19) 0.0405(15) 0.0627(18) 0.0064(13) 0.0027(15) -0.0066(13)
C3 0.072(2) 0.0598(19) 0.0533(17) 0.0077(14) 0.0166(15) -0.0102(15)
C4 0.0645(19) 0.0497(16) 0.0513(16) -0.0026(13) 0.0159(14) -0.0012(13)
C5 0.0470(14) 0.0397(13) 0.0401(13) -0.0024(10) 0.0063(10) -0.0013(10)
C6 0.0452(14) 0.0362(13) 0.0466(13) -0.0020(10) 0.0044(11) -0.0013(10)
C7 0.0562(17) 0.0353(13) 0.0599(16) -0.0038(11) 0.0200(13) 0.0018(11)
C8 0.0552(16) 0.0396(14) 0.0552(16) -0.0020(12) 0.0222(13) -0.0012(11)
C9 0.0519(16) 0.0358(13) 0.0453(14) -0.0029(10) 0.0111(11) -0.0007(11)
C10 0.0559(16) 0.0384(14) 0.0461(14) -0.0050(11) 0.0141(12) 0.0020(11)
C11 0.0538(15) 0.0294(12) 0.0479(14) -0.0067(10) 0.0124(11) 0.0024(10)
C12 0.0432(13) 0.0294(12) 0.0443(13) -0.0036(9) 0.0067(10) 0.0012(9)
C13 0.0415(13) 0.0290(12) 0.0409(12) 0.0004(9) 0.0046(10) 0.0014(9)
C14 0.0432(14) 0.0353(12) 0.0441(13) 0.0001(10) 0.0099(11) 0.0035(10)
C15 0.0454(14) 0.0360(13) 0.0470(14) 0.0072(10) 0.0110(11) 0.0011(10)
C16 0.0509(15) 0.0293(12) 0.0501(14) 0.0039(10) 0.0092(11) 0.0018(10)
C17 0.0475(14) 0.0332(12) 0.0416(13) -0.0034(10) 0.0068(11) 0.0046(10)
C18 0.0446(14) 0.0338(12) 0.0406(13) 0.0022(9) 0.0097(10) 0.0004(10)
C19 0.0630(18) 0.0318(12) 0.0544(16) -0.0012(11) 0.0216(13) 0.0031(11)
C20 0.066(2) 0.0436(16) 0.069(2) 0.0089(14) 0.0300(16) -0.0007(14)
C21 0.0671(19) 0.0373(14) 0.0593(17) -0.0001(12) 0.0199(15) 0.0080(13)
F1 0.0771(19) 0.109(2) 0.117(2) -0.0028(19) 0.0303(16) -0.0396(17)
F2 0.129(3) 0.0778(19) 0.163(3) 0.077(2) 0.093(2) 0.0420(16)
F3 0.142(3) 0.0764(17) 0.0844(18) -0.0085(13) 0.0732(19) -0.0245(16)
F4 0.134(3) 0.0527(15) 0.140(3) -0.0440(16) 0.070(2) -0.0138(14)
F5 0.158(3) 0.0766(18) 0.0777(18) 0.0165(13) 0.0695(19) 0.0455(17)
F6 0.0753(18) 0.148(3) 0.099(2) -0.0349(19) 0.0047(14) 0.0559(19)
N1 0.122(3) 0.0494(16) 0.081(2) -0.0033(14) 0.057(2) 0.0081(16)

loop_
_atom_type_symbol
_atom_type_description
_atom_type_scat_dispersion_real
_atom_type_scat_dispersion_imag
_atom_type_scat_source
C C 0.0033 0.0016 'International Tables Vol C Tables 4.2.6.8 and 6.1.1.4'
H H 0.0000 0.0000 'International Tables Vol C Tables 4.2.6.8 and 6.1.1.4'
F F 0.0171 0.0103 'International Tables Vol C Tables 4.2.6.8 and 6.1.1.4'
N N 0.0061 0.0033 'International Tables Vol C Tables 4.2.6.8 and 6.1.1.4'

loop_
_geom_angle_atom_site_label_1
_geom_angle_atom_site_label_2
_geom_angle_atom_site_label_3
_geom_angle
_geom_angle_site_symmetry_1
_geom_angle_site_symmetry_3
_geom_angle_publ_flag
C2 C1 C6 121.2(3) . . ?
C2 C1 H1 119.4 . . ?
C6 C1 H1 119.4 . . ?
C1 C2 C3 120.5(3) . . ?
C1 C2 H2 119.7 . . ?
C3 C2 H2 119.7 . . ?
C4 C3 C2 120.0(3) . . ?
C4 C3 H3 120.0 . . ?
C2 C3 H3 120.0 . . ?
C3 C4 C5 120.7(3) . . ?
C3 C4 H4 119.6 . . ?
C5 C4 H4 119.6 . . ?
C4 C5 C10 122.7(2) . . ?
C4 C5 C6 119.0(2) . . ?
C10 C5 C6 118.2(2) . . ?
C1 C6 C7 123.6(3) . . ?
C1 C6 C5 118.6(3) . . ?
C7 C6 C5 117.9(2) . . ?
C8 C7 C6 122.7(2) . . ?
C8 C7 H7 118.6 . . ?
C6 C7 H7 118.6 . . ?
C7 C8 C9 120.2(3) . . ?
C7 C8 H8 119.9 . . ?
C9 C8 H8 119.9 . . ?
C10 C9 C8 117.9(2) . . ?
C10 C9 C11 117.1(2) . . ?
C8 C9 C11 125.1(2) . . ?
C9 C10 C5 123.1(2) . . ?
C9 C10 H10 118.5 . . ?
C5 C10 H10 118.5 . . ?
C12 C11 C9 132.7(2) . . ?
C12 C11 H11 113.6 . . ?
C9 C11 H11 113.6 . . ?
C11 C12 C19 121.3(2) . . ?
C11 C12 C13 123.1(2) . . ?
C19 C12 C13 115.6(2) . . ?
C14 C13 C18 117.8(2) . . ?
C14 C13 C12 121.2(2) . . ?
C18 C13 C12 121.1(2) . . ?
C15 C14 C13 120.9(2) . . ?
C15 C14 H14 119.5 . . ?
C13 C14 H14 119.5 . . ?
C16 C15 C14 120.7(2) . . ?
C16 C15 C20 118.6(2) . . ?
C14 C15 C20 120.7(2) . . ?
C17 C16 C15 118.9(2) . . ?
C17 C16 H16 120.6 . . ?
C15 C16 H16 120.6 . . ?
C18 C17 C16 121.0(2) . . ?
C18 C17 C21 119.2(2) . . ?
C16 C17 C21 119.8(2) . . ?
C17 C18 C13 120.8(2) . . ?
C17 C18 H18 119.6 . . ?
C13 C18 H18 119.6 . . ?
N1 C19 C12 178.0(3) . . ?
F3' C20 F1' 91(3) . . ?
F3 C20 F2 108.3(3) . . ?
F3' C20 F2' 107(3) . . ?
F1' C20 F2' 104(2) . . ?
F3 C20 F1 105.0(3) . . ?
F2 C20 F1 105.5(3) . . ?
F3' C20 C15 119(2) . . ?
F1' C20 C15 118.3(16) . . ?
F3 C20 C15 113.7(3) . . ?
F2 C20 C15 112.4(3) . . ?
F2' C20 C15 114.5(15) . . ?
F1 C20 C15 111.5(3) . . ?
F5' C21 F4' 99(2) . . ?
F5' C21 F6' 108(3) . . ?
F4' C21 F6' 110(2) . . ?
F5 C21 F4 105.7(3) . . ?
F5 C21 F6 106.8(3) . . ?
F4 C21 F6 105.3(3) . . ?
F5' C21 C17 115.9(19) . . ?
F4' C21 C17 112.0(12) . . ?
F6' C21 C17 111.1(13) . . ?
F5 C21 C17 113.9(2) . . ?
F4 C21 C17 112.9(3) . . ?
F6 C21 C17 111.6(3) . . ?
C20 F1' F3' 43(2) . . ?
C20 F3' F1' 45(2) . . ?

loop_
_geom_bond_atom_site_label_1
_geom_bond_atom_site_label_2
_geom_bond_distance
_geom_bond_site_symmetry_2
_geom_bond_publ_flag
C1 C2 1.348(4) . ?
C1 C6 1.409(4) . ?
C1 H1 0.9300 . ?
C2 C3 1.409(5) . ?
C2 H2 0.9300 . ?
C3 C4 1.366(4) . ?
C3 H3 0.9300 . ?
C4 C5 1.404(4) . ?
C4 H4 0.9300 . ?
C5 C10 1.415(4) . ?
C5 C6 1.421(4) . ?
C6 C7 1.417(4) . ?
C7 C8 1.355(4) . ?
C7 H7 0.9300 . ?
C8 C9 1.428(4) . ?
C8 H8 0.9300 . ?
C9 C10 1.375(4) . ?
C9 C11 1.459(3) . ?
C10 H10 0.9300 . ?
C11 C12 1.351(4) . ?
C11 H11 0.9300 . ?
C12 C19 1.428(4) . ?
C12 C13 1.484(3) . ?
C13 C14 1.393(3) . ?
C13 C18 1.401(3) . ?
C14 C15 1.385(3) . ?
C14 H14 0.9300 . ?
C15 C16 1.383(4) . ?
C15 C20 1.486(4) . ?
C16 C17 1.382(4) . ?
C16 H16 0.9300 . ?
C17 C18 1.378(3) . ?
C17 C21 1.495(4) . ?
C18 H18 0.9300 . ?
C19 N1 1.131(4) . ?
C20 F3' 1.21(6) . ?
C20 F1' 1.25(4) . ?
C20 F3 1.308(4) . ?
C20 F2 1.313(4) . ?
C20 F2' 1.31(3) . ?
C20 F1 1.336(5) . ?
C21 F5' 1.17(4) . ?
C21 F4' 1.26(3) . ?
C21 F6' 1.30(3) . ?
C21 F5 1.303(4) . ?
C21 F4 1.317(4) . ?
C21 F6 1.321(4) . ?
F1' F3' 1.76(7) . ?

loop_
_geom_torsion_atom_site_label_1
_geom_torsion_atom_site_label_2
_geom_torsion_atom_site_label_3
_geom_torsion_atom_site_label_4
_geom_torsion
_geom_torsion_site_symmetry_1
_geom_torsion_site_symmetry_2
_geom_torsion_site_symmetry_3
_geom_torsion_site_symmetry_4
_geom_torsion_publ_flag
C6 C1 C2 C3 0.0(5) . . . . ?
C1 C2 C3 C4 0.8(5) . . . . ?
C2 C3 C4 C5 -0.9(5) . . . . ?
C3 C4 C5 C10 -179.7(3) . . . . ?
C3 C4 C5 C6 0.2(5) . . . . ?
C2 C1 C6 C7 178.7(3) . . . . ?
C2 C1 C6 C5 -0.7(4) . . . . ?
C4 C5 C6 C1 0.6(4) . . . . ?
C10 C5 C6 C1 -179.5(3) . . . . ?
C4 C5 C6 C7 -178.8(3) . . . . ?
C10 C5 C6 C7 1.1(4) . . . . ?
C1 C6 C7 C8 -179.3(3) . . . . ?
C5 C6 C7 C8 0.0(4) . . . . ?
C6 C7 C8 C9 -0.8(5) . . . . ?
C7 C8 C9 C10 0.4(4) . . . . ?
C7 C8 C9 C11 179.9(3) . . . . ?
C8 C9 C10 C5 0.8(4) . . . . ?
C11 C9 C10 C5 -178.7(3) . . . . ?
C4 C5 C10 C9 178.3(3) . . . . ?
C6 C5 C10 C9 -1.6(4) . . . . ?
C10 C9 C11 C12 170.8(3) . . . . ?
C8 C9 C11 C12 -8.7(5) . . . . ?
C9 C11 C12 C19 1.1(5) . . . . ?
C9 C11 C12 C13 -178.2(3) . . . . ?
C11 C12 C13 C14 -166.5(3) . . . . ?
C19 C12 C13 C14 14.2(4) . . . . ?
C11 C12 C13 C18 13.8(4) . . . . ?
C19 C12 C13 C18 -165.5(2) . . . . ?
C18 C13 C14 C15 -0.9(4) . . . . ?
C12 C13 C14 C15 179.4(2) . . . . ?
C13 C14 C15 C16 0.4(4) . . . . ?
C13 C14 C15 C20 -178.1(3) . . . . ?
C14 C15 C16 C17 0.4(4) . . . . ?
C20 C15 C16 C17 179.0(3) . . . . ?
C15 C16 C17 C18 -0.8(4) . . . . ?
C15 C16 C17 C21 176.1(3) . . . . ?
C16 C17 C18 C13 0.3(4) . . . . ?
C21 C17 C18 C13 -176.6(2) . . . . ?
C14 C13 C18 C17 0.6(4) . . . . ?
C12 C13 C18 C17 -179.8(2) . . . . ?
C16 C15 C20 F3' -141(4) . . . . ?
C14 C15 C20 F3' 37(4) . . . . ?
C16 C15 C20 F1' -32(2) . . . . ?
C14 C15 C20 F1' 147(2) . . . . ?
C16 C15 C20 F3 157.2(3) . . . . ?
C14 C15 C20 F3 -24.2(5) . . . . ?
C16 C15 C20 F2 33.8(5) . . . . ?
C14 C15 C20 F2 -147.6(3) . . . . ?
C16 C15 C20 F2' 91(2) . . . . ?
C14 C15 C20 F2' -91(2) . . . . ?
C16 C15 C20 F1 -84.4(4) . . . . ?
C14 C15 C20 F1 94.2(4) . . . . ?
C18 C17 C21 F5' -98(3) . . . . ?
C16 C17 C21 F5' 85(3) . . . . ?
C18 C17 C21 F4' 149.5(16) . . . . ?
C16 C17 C21 F4' -27.4(16) . . . . ?
C18 C17 C21 F6' 26.2(17) . . . . ?
C16 C17 C21 F6' -150.7(17) . . . . ?
C18 C17 C21 F5 -33.1(4) . . . . ?
C16 C17 C21 F5 150.0(3) . . . . ?
C18 C17 C21 F4 -153.7(3) . . . . ?
C16 C17 C21 F4 29.4(4) . . . . ?
C18 C17 C21 F6 87.9(3) . . . . ?
C16 C17 C21 F6 -89.0(4) . . . . ?
F2' C20 F1' F3' 108(3) . . . . ?
C15 C20 F1' F3' -124(3) . . . . ?
F2' C20 F3' F1' -105(3) . . . . ?
C15 C20 F3' F1' 124(2) . . . . ?
